data_2008698
loop_
_publ_author_name
' Ishida, Hiroyuki '
' Kashino, Setsuo '

_publ_section_title
;
 Pyridinium and 1,2-diazinium salts of chloranilic acid
;
_journal_issue 7
_journal_name_full 'Acta Crystallographica Section C'
_journal_page_first 1149
_journal_page_last 1152
_journal_paper_doi 10.1107/S0108270199003777
_journal_volume 55
_journal_year 1999
_chemical_formula_iupac 'C5 H6 N 1+, C6 H Cl2 O4 1-, H2 O'
_chemical_formula_moiety 'C5 H6 N, C6 H O4 Cl2, H2 O'
_chemical_formula_sum 'C11 H9 Cl2 N O5'
_chemical_formula_weight 306.10
_space_group_IT_number 2
_symmetry_cell_setting triclinic
_symmetry_space_group_name_Hall '-P 1'
_symmetry_space_group_name_H-M 'P -1'
_cell_angle_alpha 100.89(2)
_cell_angle_beta 102.54(2)
_cell_angle_gamma 90.260(10)
_cell_formula_units_Z 2
_cell_length_a 9.5630(10)
_cell_length_b 9.6570(10)
_cell_length_c 6.935(2)
_cell_measurement_reflns_used 25
_cell_measurement_temperature 299
_cell_measurement_theta_max 11.5
_cell_measurement_theta_min 10.8
_cell_volume 613.2(2)
_computing_cell_refinement 'MSC/AFC Diffractometer Control'
_computing_data_collection 'MSC/AFC Diffractometer Control (Molecular Structure Corporation, 1990)'
_computing_data_reduction 'TEXSAN for Windows (Molecular Structure Corporation, 1997)'
_computing_publication_material 'TEXSAN for Windows'
_computing_structure_refinement 'TEXSAN for Windows'
_computing_structure_solution
;
SIR92 (Altomare et al., 1993) and DIRDIF92 PATTY (Beurskens, 1992)
;
_diffrn_ambient_temperature 299
_diffrn_measurement_device 'Rigaku AFC5R'
_diffrn_measurement_method \w-2\q
_diffrn_radiation_monochromator graphite
_diffrn_radiation_source 'Rigaku rotating anode'
_diffrn_radiation_type 'Mo K\a'
_diffrn_radiation_wavelength 0.71073
_diffrn_reflns_av_R_equivalents 0.022
_diffrn_reflns_av_sigmaI/netI 0.093
_diffrn_reflns_limit_h_max 12
_diffrn_reflns_limit_h_min 0
_diffrn_reflns_limit_k_max 12
_diffrn_reflns_limit_k_min -12
_diffrn_reflns_limit_l_max 8
_diffrn_reflns_limit_l_min -9
_diffrn_reflns_number 2985
_diffrn_reflns_reduction_process 'Lp corrections applied'
_diffrn_reflns_theta_max 27.5
_diffrn_reflns_theta_min 2.1
_diffrn_standards_decay_% 0.04
_diffrn_standards_interval_count 97
_diffrn_standards_number 3
_exptl_absorpt_coefficient_mu 0.544
_exptl_absorpt_correction_type none
_exptl_crystal_colour 'dark brown'
_exptl_crystal_density_diffrn 1.658
_exptl_crystal_density_meas ?
_exptl_crystal_description prismatic
_exptl_crystal_F_000 312.00
_exptl_crystal_size_max 0.15
_exptl_crystal_size_mid 0.15
_exptl_crystal_size_min 0.15
_refine_diff_density_max 0.71
_refine_diff_density_min -0.71
_refine_ls_extinction_method none
_refine_ls_goodness_of_fit_all 1.33
_refine_ls_goodness_of_fit_ref 1.33
_refine_ls_hydrogen_treatment refall
_refine_ls_matrix_type full
_refine_ls_number_constraints 0
_refine_ls_number_parameters 208
_refine_ls_number_reflns 2815
_refine_ls_number_restraints 0
_refine_ls_R_factor_all 0.080
_refine_ls_R_factor_gt 0.055
_refine_ls_shift/su_max 0.01
_refine_ls_shift/su_mean 0.0008
_refine_ls_structure_factor_coef Fsqd
_refine_ls_weighting_details 'w = 1/[\s^2^(Fo) + 0.00001|Fo|^2^]'
_refine_ls_weighting_scheme sigma
_refine_ls_wR_factor_all 0.058
_refine_ls_wR_factor_ref 0.049
_reflns_number_gt 1577
_reflns_number_total 2817
_reflns_threshold_expression I>2\s(I)
_cod_data_source_file oa1082.cif
_cod_data_source_block 1
_cod_depositor_comments
;
The following automatic conversions were performed:

'_exptl_crystal_density_meas' value 'not measured' was changed to '?'
- the value is perceived as not measured.

Automatic conversion script
Id: cif_fix_values 3008 2015-01-20 13:52:24Z robertas 
;
_cod_original_sg_symbol_H-M 'P -1       '
_cod_original_formula_sum 'C11 H9 Cl2 N O5 '
_cod_database_code 2008698

loop_
_symmetry_equiv_pos_as_xyz
'  +x,  +y,  +z'
'  -x,  -y,  -z'

loop_
_atom_site_label
_atom_site_fract_x
_atom_site_fract_y
_atom_site_fract_z
_atom_site_U_iso_or_equiv
_atom_site_adp_type
_atom_site_calc_flag
_atom_site_calc_attached_atom
_atom_site_occupancy
Cl(1) 0.93337(8) 0.70806(8) 0.69190(10) 0.0362(3) Uani d ? 1.000
Cl(2) 0.91254(8) 0.07201(7) 0.79800(10) 0.0445(3) Uani d ? 1.000
O(1) 0.6789(2) 0.5149(2) 0.6544(3) 0.0371(7) Uani d ? 1.000
O(2) 1.1850(2) 0.5295(2) 0.8085(3) 0.0360(7) Uani d ? 1.000
O(3) 1.1698(2) 0.2569(2) 0.8346(3) 0.0406(7) Uani d ? 1.000
O(4) 0.6705(2) 0.2571(2) 0.7343(4) 0.0356(7) Uani d ? 1.000
O(5) 0.4140(3) 0.3536(3) 0.6850(4) 0.0519(9) Uani d ? 1.000
N 1.3158(3) 0.7674(3) 0.7806(4) 0.0392(9) Uani d ? 1.000
C(1) 0.7973(3) 0.4664(3) 0.7060(5) 0.0260(9) Uani d ? 1.000
C(2) 0.9319(3) 0.5345(3) 0.7303(4) 0.0251(8) Uani d ? 1.000
C(3) 1.0621(3) 0.4734(3) 0.7811(4) 0.0261(9) Uani d ? 1.000
C(4) 1.0571(3) 0.3162(3) 0.7987(4) 0.0287(9) Uani d ? 1.000
C(5) 0.9173(3) 0.2471(3) 0.7747(4) 0.0274(9) Uani d ? 1.000
C(6) 0.7976(3) 0.3164(3) 0.7440(4) 0.0239(9) Uani d ? 1.000
C(7) 1.2755(3) 0.8936(4) 0.7432(5) 0.0430(10) Uani d ? 1.000
C(8) 1.3743(4) 0.9892(3) 0.7230(5) 0.0440(10) Uani d ? 1.000
C(9) 1.5159(4) 0.9532(4) 0.7427(5) 0.0430(10) Uani d ? 1.000
C(10) 1.5551(3) 0.8235(3) 0.7829(5) 0.0440(10) Uani d ? 1.000
C(11) 1.4519(4) 0.7298(3) 0.7974(5) 0.0430(10) Uani d ? 1.000
H(1) 0.600(3) 0.310(3) 0.710(5) 0.11(2) Uiso d ? 1.000
H(2) 1.228(4) 0.695(4) 0.780(6) 0.15(2) Uiso d ? 1.000
H(3) 1.164(3) 0.926(3) 0.737(4) 0.070(10) Uiso d ? 1.000
H(4) 1.345(2) 1.084(2) 0.695(3) 0.028(7) Uiso d ? 1.000
H(5) 1.583(3) 1.018(2) 0.726(4) 0.045(9) Uiso d ? 1.000
H(6) 1.656(3) 0.785(3) 0.779(4) 0.070(10) Uiso d ? 1.000
H(7) 1.480(3) 0.631(3) 0.835(4) 0.080(10) Uiso d ? 1.000
H(8) 0.385(3) 0.378(3) 0.588(4) 0.040(10) Uiso d ? 1.000
H(9) 0.341(3) 0.365(3) 0.750(5) 0.080(10) Uiso d ? 1.000

loop_
_atom_site_aniso_label
_atom_site_aniso_U_11
_atom_site_aniso_U_22
_atom_site_aniso_U_33
_atom_site_aniso_U_12
_atom_site_aniso_U_13
_atom_site_aniso_U_23
Cl(1) 0.0376(5) 0.0242(4) 0.0499(6) 0.0011(4) 0.0111(4) 0.0136(4)
Cl(2) 0.0389(5) 0.0239(4) 0.0727(7) 0.0042(4) 0.0083(5) 0.0191(5)
O(1) 0.0230(10) 0.0340(10) 0.059(2) 0.0080(9) 0.0090(10) 0.0220(10)
O(2) 0.0250(10) 0.0340(10) 0.052(2) -0.0020(10) 0.0130(10) 0.0110(10)
O(3) 0.0240(10) 0.0410(10) 0.062(2) 0.0100(10) 0.0110(10) 0.0210(10)
O(4) 0.0230(10) 0.0290(10) 0.058(2) -0.0020(10) 0.0060(10) 0.0190(10)
O(5) 0.0310(10) 0.074(2) 0.065(2) 0.0180(10) 0.0200(10) 0.039(2)
N 0.042(2) 0.038(2) 0.040(2) -0.0040(10) 0.0150(10) 0.0080(10)
C(1) 0.031(2) 0.019(2) 0.031(2) 0.0040(10) 0.010(2) 0.0070(10)
C(2) 0.031(2) 0.0170(10) 0.029(2) -0.0010(10) 0.0090(10) 0.0080(10)
C(3) 0.028(2) 0.025(2) 0.028(2) 0.0020(10) 0.0090(10) 0.0080(10)
C(4) 0.025(2) 0.032(2) 0.029(2) 0.0020(10) 0.007(2) 0.005(2)
C(5) 0.029(2) 0.020(2) 0.036(2) 0.0040(10) 0.010(2) 0.0120(10)
C(6) 0.023(2) 0.022(2) 0.026(2) -0.0010(10) 0.0050(10) 0.0060(10)
C(7) 0.029(2) 0.050(2) 0.053(2) 0.005(2) 0.014(2) 0.010(2)
C(8) 0.055(2) 0.028(2) 0.050(2) 0.009(2) 0.013(2) 0.011(2)
C(9) 0.044(2) 0.040(2) 0.047(2) -0.012(2) 0.015(2) 0.007(2)
C(10) 0.036(2) 0.041(2) 0.056(3) 0.000(2) 0.015(2) 0.004(2)
C(11) 0.049(2) 0.027(2) 0.053(2) 0.005(2) 0.013(2) 0.010(2)

loop_
_atom_type_symbol
_atom_type_scat_dispersion_real
_atom_type_scat_dispersion_imag
_atom_type_scat_source
C 0.002 0.002
;International Tables for Crystallography
(1992, Vol. C, Table 6.1.1.2)
;
H 0.000 0.000
;International Tables for Crystallography
(1992, Vol. C, Table 6.1.1.2)
;
N 0.004 0.003
;International Tables for Crystallography
(1992, Vol. C, Table 6.1.1.2)
;
O 0.008 0.006
;International Tables for Crystallography
(1992, Vol. C, Table 6.1.1.2)
;
Cl 0.132 0.159
;International Tables for Crystallography
(1992, Vol. C, Tables 4.2.6.8 and 6.1.1.1)
;

loop_
_geom_angle_atom_site_label_1
_geom_angle_atom_site_label_2
_geom_angle_atom_site_label_3
_geom_angle
_geom_angle_publ_flag
H8 O5 H9 104(3) no
Cl1 C2 C3 118.3(2) yes
Cl1 C2 C1 117.1(2) yes
Cl2 C5 C6 120.7(2) yes
Cl2 C5 C4 117.6(2) yes
O1 C1 C2 126.8(3) yes
O1 C1 C6 116.6(3) yes
O2 C3 C2 127.4(3) yes
O2 C3 C4 115.5(3) yes
O3 C4 C3 118.9(3) yes
O3 C4 C5 123.3(3) yes
O4 C6 C1 115.9(3) yes
O4 C6 C5 122.2(3) yes
C6 O4 H1 115(3) no
C1 C2 C3 124.6(3) yes
C2 C3 C4 117.0(3) yes
C3 C4 C5 117.8(3) yes
C4 C5 C6 121.6(3) yes
C1 C6 C5 121.8(3) yes
C2 C1 C6 116.6(3) yes
N C7 C8 120.1(4) yes
N C7 H3 121(2) no
C7 N C11 121.8(3) yes
C7 N H2 115(2) no
C11 N H2 123(2) no
C8 C7 H3 118(2) no
C7 C8 C9 118.9(3) yes
C7 C8 H4 121(2) no
C9 C8 H4 120(2) no
C8 C9 C10 120.0(3) yes
C8 C9 H5 119(2) no
C10 C9 H5 121(2) no
C9 C10 C11 119.1(4) yes
C9 C10 H6 123(2) no
C11 C10 H6 117(2) no
N C11 C10 120.0(4) yes
N C11 H7 119(2) no
C10 C11 H7 121(2) no

loop_
_geom_bond_atom_site_label_1
_geom_bond_atom_site_label_2
_geom_bond_site_symmetry_1
_geom_bond_site_symmetry_2
_geom_bond_distance
_geom_bond_publ_flag
Cl1 C2 . . 1.747(3) yes
Cl2 C5 . . 1.730(3) yes
O1 C1 . . 1.233(4) yes
O2 C3 . . 1.253(3) yes
O3 C4 . . 1.222(3) yes
O4 C6 . . 1.324(3) yes
O4 H1 . . 0.85(4) no
O5 H8 . . 0.75(3) no
O5 H9 . . 0.91(3) no
N C7 . . 1.334(4) yes
N C11 . . 1.340(4) yes
N H2 . . 1.09(5) no
C1 C2 . . 1.405(4) yes
C1 C6 . . 1.521(4) yes
C2 C3 . . 1.385(4) yes
C3 C4 . . 1.547(4) yes
C4 C5 . . 1.453(4) yes
C5 C6 . . 1.326(4) yes
C7 C8 . . 1.365(5) yes
C7 H3 . . 1.10(3) no
C8 C9 . . 1.384(5) yes
C8 H4 . . 1.00(2) no
C9 C10 . . 1.370(5) yes
C9 H5 . . 0.94(3) no
C10 C11 . . 1.368(5) yes
C10 H6 . . 1.04(3) no
C11 H7 . . 1.05(3) no

loop_
_geom_contact_atom_site_label_1
_geom_contact_atom_site_label_2
_geom_contact_distance
_geom_contact_site_symmetry_2
_geom_contact_publ_flag
O1 O5 2.859(4) 2_666 no
O2 N 2.670(4) . no
O2 O5 2.952(3) 1_655 no
O3 O5 2.967(4) 1_655 no
O4 O5 2.603(4) . no

loop_
_geom_hbond_atom_site_label_D
_geom_hbond_atom_site_label_H
_geom_hbond_atom_site_label_A
_geom_hbond_site_symmetry_A
_geom_hbond_distance_DH
_geom_hbond_distance_HA
_geom_hbond_distance_DA
_geom_hbond_angle_DHA
_geom_hbond_publ_flag
N H(2) O(2) . 1.09(5) 1.70(5) 2.670(4) 145(3) no
O(4) H(1) O(1) . 0.85(4) 2.24(4) 2.655(3) 110(3) no
O(4) H(1) O(5) . 0.85(4) 1.81(4) 2.603(4) 154(4) no
O(5) H(8) O(1) 2_666 0.75(3) 2.12(3) 2.859(4) 169(4) no
O(5) H(9) O(2) 1_455 0.91(3) 2.23(3) 2.952(3) 136(3) no
O(5) H(9) O(3) 1_455 0.91(3) 2.17(3) 2.967(4) 145(3) no

loop_
_geom_torsion_atom_site_label_1
_geom_torsion_atom_site_label_2
_geom_torsion_atom_site_label_3
_geom_torsion_atom_site_label_4
_geom_torsion
_geom_torsion_publ_flag
Cl(1) C(2) C(1) O(1) 2.3(5) no
Cl(1) C(2) C(1) C(6) -178.8(2) no
Cl(1) C(2) C(3) O(2) 1.8(5) no
Cl(1) C(2) C(3) C(4) -175.6(3) no
Cl(2) C(5) C(4) O(3) -0.2(5) no
Cl(2) C(5) C(4) C(3) -179.1(2) no
Cl(2) C(5) C(6) O(4) 1.6(5) no
Cl(2) C(5) C(6) C(1) -174.9(3) no
O(1) C(1) C(2) C(3) -177.4(4) no
O(1) C(1) C(6) O(4) -5.5(5) no
O(1) C(1) C(6) C(5) 171.2(3) no
O(2) C(3) C(2) C(1) -178.5(3) no
O(2) C(3) C(4) O(3) -0.9(5) no
O(2) C(3) C(4) C(5) 178.1(3) no
O(3) C(4) C(3) C(2) 176.8(3) no
O(3) C(4) C(5) C(6) 177.2(3) no
O(4) C(6) C(1) C(2) 175.5(3) no
O(4) C(6) C(5) C(4) -175.7(3) no
N C(7) C(8) C(9) -0.3(6) no
N C(11) C(10) C(9) -2.8(6) no
C(1) C(2) C(3) C(4) 4.0(5) no
C(1) C(6) C(5) C(4) 7.8(5) no
C(2) C(3) C(4) C(5) -4.2(4) no
C(2) C(1) C(6) C(5) -7.8(5) no
C(3) C(2) C(1) C(6) 1.5(5) no
C(3) C(4) C(5) C(6) -1.8(5) no
C(7) N C(11) C(10) 2.2(6) no
C(7) C(8) C(9) C(10) -0.3(6) no
C(8) C(7) N C(11) -0.7(6) no
C(8) C(9) C(10) C(11) 1.8(6) no

loop_
_cod_related_entry_id
_cod_related_entry_database
_cod_related_entry_code
1 ChemSpider 30652239
